data_4312463
loop_
_publ_author_name
'Zhimin Dai'
'Zhan Shi'
'Guanghua Li'
'Dong Zhang'
'Wensheng Fu'
'Haiying Jin'
'Wei Xu'
'Shouhua Feng'

_publ_contact_author
;
      Feng,Shouhua
      College of Chemistry
      Jilin University
      Changchun, 130023
      P. R. China
;
_publ_section_title
;
 Hydrothermal Syntheses, Crystal Structures, and Magnetic Properties of
 Inorganic-Organic Hybrid Vanadium Selenites with Zero- to
 Three-Dimensional Structures: (1,10-Phenanthroline)2V2SeO7,
 (2,2'-Bipyridine)VSeO4, (4,4'-Bipyridine)V2Se2O8, and
 (4,4'-Bipyridine)2V4Se3O15.H2O
;
_journal_name_full 'Inorganic Chemistry'
_journal_page_first 7396
_journal_page_last 7402
_journal_paper_doi 10.1021/ic030165j
_journal_volume 42
_journal_year 2003
_chemical_formula_moiety 'C24 H16 N4 O7 Se V2'
_chemical_formula_sum 'C24 H16 N4 O7 Se V2'
_chemical_formula_weight 653.25
_chemical_melting_point ?
_chemical_name_systematic
;
 ?
;
_space_group_IT_number 14
_symmetry_cell_setting monoclinic
_symmetry_space_group_name_Hall '-P 2yn'
_symmetry_space_group_name_H-M 'P 1 21/n 1'
_atom_sites_solution_hydrogens geom
_atom_sites_solution_primary direct
_atom_sites_solution_secondary difmap
_audit_creation_method SHELXL-97
_cell_angle_alpha 90.00
_cell_angle_beta 91.503(2)
_cell_angle_gamma 90.00
_cell_formula_units_Z 4
_cell_length_a 8.6509(3)
_cell_length_b 7.8379(2)
_cell_length_c 34.0998(13)
_cell_measurement_temperature 293(2)
_cell_volume 2311.34(13)
_computing_cell_refinement 'Bruker SMART'
_computing_data_collection 'Bruker SMART'
_computing_data_reduction 'Bruker SAINT'
_computing_molecular_graphics SHELXP-97
_computing_publication_material SHELXTL
_computing_structure_refinement 'SHELXL-97 (Sheldrick, 1997)'
_computing_structure_solution 'SHELXS-97 (Sheldrick, 1990)'
_diffrn_ambient_temperature 293(2)
_diffrn_measured_fraction_theta_full 0.999
_diffrn_measured_fraction_theta_max 0.999
_diffrn_measurement_device_type 'CCD area detector'
_diffrn_measurement_method 'phi and omega scans'
_diffrn_radiation_monochromator graphite
_diffrn_radiation_source 'fine-focus sealed tube'
_diffrn_radiation_type MoK\a
_diffrn_radiation_wavelength 0.71073
_diffrn_reflns_av_R_equivalents 0.0560
_diffrn_reflns_av_sigmaI/netI 0.0579
_diffrn_reflns_limit_h_max 9
_diffrn_reflns_limit_h_min -9
_diffrn_reflns_limit_k_max 8
_diffrn_reflns_limit_k_min -8
_diffrn_reflns_limit_l_max 37
_diffrn_reflns_limit_l_min -28
_diffrn_reflns_number 10750
_diffrn_reflns_theta_full 23.24
_diffrn_reflns_theta_max 23.24
_diffrn_reflns_theta_min 2.41
_diffrn_standards_decay_% none
_diffrn_standards_interval_count none
_diffrn_standards_interval_time none
_diffrn_standards_number none
_exptl_absorpt_coefficient_mu 2.440
_exptl_absorpt_correction_T_max 0.2676
_exptl_absorpt_correction_T_min 0.2342
_exptl_absorpt_correction_type empirical
_exptl_absorpt_process_details SADABS
_exptl_crystal_colour Yellow
_exptl_crystal_density_diffrn 1.877
_exptl_crystal_density_meas ?
_exptl_crystal_density_method 'not measured'
_exptl_crystal_description Block
_exptl_crystal_F_000 1296
_exptl_crystal_size_max 0.11
_exptl_crystal_size_mid 0.11
_exptl_crystal_size_min 0.10
_refine_diff_density_max 0.345
_refine_diff_density_min -0.276
_refine_diff_density_rms 0.066
_refine_ls_extinction_method none
_refine_ls_goodness_of_fit_ref 0.947
_refine_ls_hydrogen_treatment mixed
_refine_ls_matrix_type full
_refine_ls_number_parameters 343
_refine_ls_number_reflns 3306
_refine_ls_number_restraints 0
_refine_ls_restrained_S_all 0.947
_refine_ls_R_factor_all 0.0554
_refine_ls_R_factor_gt 0.0327
_refine_ls_shift/su_max 0.000
_refine_ls_shift/su_mean 0.000
_refine_ls_structure_factor_coef Fsqd
_refine_ls_weighting_details 'calc w=1/[\s^2^(Fo^2^)+(0.0284P)^2^+0.0000P] where P=(Fo^2^+2Fc^2^)/3'
_refine_ls_weighting_scheme calc
_refine_ls_wR_factor_gt 0.0640
_refine_ls_wR_factor_ref 0.0697
_reflns_number_gt 2397
_reflns_number_total 3306
_reflns_threshold_expression >2sigma(I)
_cod_data_source_file ic030165j_2.cif
_cod_data_source_block Compound1
_cod_depositor_comments
;
The following automatic conversions were performed:
'_symmetry_cell_setting' value 'Monoclinic' changed to 'monoclinic'
according to '/home/adriana/struct/CIF-dictionaries/cif_core.dic'
dictionary named 'cif_core.dic' version 2.4.1 from 2010-06-29.

Automatic conversion script
Id: cif_fix_enum 1555 2011-01-17 13:19:09Z saulius 

The following automatic conversions were performed:

'_chemical_melting_point' value 'not measured' was changed to '?' -
the value is undefined or not given.

Automatic conversion script
Id: cif_fix_values 1569 2011-02-09 13:29:24Z adriana 

The following automatic conversions were performed:

'_exptl_crystal_density_meas' value 'none' was changed to '?' - the
value is perceived as not measured.

Automatic conversion script
Id: cif_fix_values 3008 2015-01-20 13:52:24Z robertas 
;
_cod_database_code 4312463

loop_
_symmetry_equiv_pos_as_xyz
'x, y, z'
'-x+1/2, y+1/2, -z+1/2'
'-x, -y, -z'
'x-1/2, -y-1/2, z-1/2'

loop_
_atom_site_label
_atom_site_type_symbol
_atom_site_fract_x
_atom_site_fract_y
_atom_site_fract_z
_atom_site_U_iso_or_equiv
_atom_site_adp_type
_atom_site_occupancy
_atom_site_symmetry_multiplicity
_atom_site_calc_flag
_atom_site_refinement_flags
_atom_site_disorder_assembly
_atom_site_disorder_group
V1 V 0.89031(8) 0.51505(8) 0.15238(2) 0.03046(19) Uani 1 1 d . . .
V2 V 0.76063(8) 0.81369(9) 0.09998(2) 0.0346(2) Uani 1 1 d . . .
Se1 Se 0.59171(5) 0.44542(6) 0.102473(13) 0.03740(15) Uani 1 1 d . . .
O1 O 0.7974(3) 0.7963(3) 0.14763(8) 0.0374(7) Uani 1 1 d . . .
O2 O 0.9177(3) 0.5562(3) 0.10532(8) 0.0371(7) Uani 1 1 d . . .
O3 O 0.6767(3) 0.4518(3) 0.14920(8) 0.0339(7) Uani 1 1 d . . .
O4 O 0.9713(3) 0.3337(3) 0.16214(8) 0.0420(8) Uani 1 1 d . . .
O5 O 0.5905(3) 0.6614(4) 0.09140(9) 0.0468(8) Uani 1 1 d . . .
O6 O 0.6783(3) 0.9950(3) 0.09289(9) 0.0504(8) Uani 1 1 d . . .
O7 O 0.4124(3) 0.4061(3) 0.11089(9) 0.0472(8) Uani 1 1 d . . .
N1 N 0.8372(4) 0.5769(4) 0.21431(9) 0.0296(8) Uani 1 1 d . . .
N2 N 1.0935(4) 0.6439(4) 0.17615(10) 0.0322(8) Uani 1 1 d . . .
N3 N 0.9884(4) 0.9097(4) 0.08988(10) 0.0345(9) Uani 1 1 d . . .
N4 N 0.8168(4) 0.7443(4) 0.03782(10) 0.0376(9) Uani 1 1 d . . .
C1 C 0.7083(5) 0.5443(5) 0.23260(13) 0.0384(11) Uani 1 1 d . . .
H1 H 0.6232 0.5064 0.2178 0.080 Uiso 1 1 calc . . .
C2 C 0.6927(5) 0.5635(6) 0.27297(14) 0.0473(12) Uani 1 1 d . . .
H2 H 0.5996 0.5374 0.2846 0.080 Uiso 1 1 calc . . .
C3 C 0.8155(6) 0.6209(5) 0.29522(13) 0.0449(12) Uani 1 1 d . . .
H3 H 0.8078 0.6318 0.3223 0.080 Uiso 1 1 calc . . .
C4 C 0.9530(5) 0.6632(5) 0.27684(13) 0.0370(11) Uani 1 1 d . . .
C5 C 0.9590(5) 0.6384(5) 0.23628(12) 0.0319(10) Uani 1 1 d . . .
C6 C 1.0956(4) 0.6743(5) 0.21533(12) 0.0304(10) Uani 1 1 d . . .
C7 C 1.2284(5) 0.7382(5) 0.23593(14) 0.0386(11) Uani 1 1 d . . .
C8 C 1.3599(5) 0.7659(5) 0.21336(16) 0.0494(13) Uani 1 1 d . . .
H8 H 1.4495 0.8087 0.2254 0.080 Uiso 1 1 calc . . .
C9 C 1.3582(5) 0.7313(5) 0.17450(16) 0.0494(13) Uani 1 1 d . . .
H9 H 1.4463 0.7488 0.1600 0.080 Uiso 1 1 calc . . .
C10 C 1.2219(5) 0.6684(5) 0.15618(13) 0.0413(12) Uani 1 1 d . . .
H10 H 1.2215 0.6435 0.1295 0.080 Uiso 1 1 calc . . .
C11 C 1.0883(6) 0.7318(5) 0.29658(13) 0.0463(13) Uani 1 1 d . . .
H11 H 1.0857 0.7536 0.3234 0.080 Uiso 1 1 calc . . .
C12 C 1.2174(6) 0.7648(5) 0.27737(15) 0.0502(14) Uani 1 1 d . . .
H12 H 1.3032 0.8064 0.2913 0.080 Uiso 1 1 calc . . .
C13 C 1.0682(6) 1.0028(5) 0.11638(14) 0.0504(13) Uani 1 1 d . . .
H13 H 1.0209 1.0350 0.1394 0.080 Uiso 1 1 calc . . .
C14 C 1.2179(7) 1.0520(7) 0.1104(2) 0.0739(18) Uani 1 1 d . . .
H14 H 1.2697 1.1181 0.1291 0.080 Uiso 1 1 calc . . .
C15 C 1.2916(6) 1.0052(7) 0.0773(2) 0.076(2) Uani 1 1 d . . .
H15 H 1.3944 1.0353 0.0739 0.080 Uiso 1 1 calc . . .
C16 C 1.2106(6) 0.9105(6) 0.04808(17) 0.0530(14) Uani 1 1 d . . .
C17 C 1.0571(5) 0.8683(5) 0.05603(13) 0.0351(11) Uani 1 1 d . . .
C18 C 0.9633(5) 0.7810(5) 0.02722(13) 0.0383(11) Uani 1 1 d . . .
C19 C 1.0232(7) 0.7402(6) -0.00926(15) 0.0580(15) Uani 1 1 d . . .
C20 C 0.9220(10) 0.6582(7) -0.03639(16) 0.080(2) Uani 1 1 d . . .
H20 H 0.9556 0.6276 -0.0611 0.080 Uiso 1 1 calc . . .
C21 C 0.7749(9) 0.6247(7) -0.02587(18) 0.076(2) Uani 1 1 d . . .
H21 H 0.7065 0.5727 -0.0437 0.080 Uiso 1 1 calc . . .
C22 C 0.7261(6) 0.6674(6) 0.01115(15) 0.0539(14) Uani 1 1 d . . .
H22 H 0.6252 0.6411 0.0177 0.080 Uiso 1 1 calc . . .
C23 C 1.2682(7) 0.8649(8) 0.0105(2) 0.084(2) Uani 1 1 d . . .
H23 H 1.3701 0.8909 0.0048 0.080 Uiso 1 1 calc . . .
C24 C 1.1804(10) 0.7865(8) -0.0164(2) 0.086(2) Uani 1 1 d . . .
H24 H 1.2220 0.7608 -0.0406 0.080 Uiso 1 1 calc . . .

loop_
_atom_site_aniso_label
_atom_site_aniso_U_11
_atom_site_aniso_U_22
_atom_site_aniso_U_33
_atom_site_aniso_U_23
_atom_site_aniso_U_13
_atom_site_aniso_U_12
V1 0.0294(4) 0.0347(4) 0.0271(4) -0.0032(3) -0.0014(3) -0.0012(3)
V2 0.0305(4) 0.0412(5) 0.0324(5) 0.0036(3) 0.0042(3) 0.0007(3)
Se1 0.0333(3) 0.0501(3) 0.0287(3) -0.0019(2) -0.00153(19) -0.0054(2)
O1 0.0412(18) 0.0399(17) 0.0313(19) 0.0015(13) 0.0077(14) 0.0000(14)
O2 0.0402(17) 0.0423(17) 0.0286(17) -0.0034(13) 0.0001(13) -0.0050(14)
O3 0.0309(16) 0.0401(16) 0.0305(17) 0.0018(13) -0.0030(13) -0.0063(13)
O4 0.0408(19) 0.0374(17) 0.047(2) -0.0015(14) -0.0091(15) 0.0003(14)
O5 0.0285(17) 0.061(2) 0.051(2) 0.0201(15) -0.0058(15) -0.0076(15)
O6 0.0412(19) 0.0498(19) 0.061(2) 0.0146(15) 0.0098(16) 0.0087(15)
O7 0.0360(18) 0.060(2) 0.045(2) 0.0051(15) -0.0058(15) -0.0148(15)
N1 0.033(2) 0.0287(19) 0.027(2) -0.0002(15) 0.0011(17) -0.0009(16)
N2 0.027(2) 0.033(2) 0.037(2) 0.0023(16) -0.0005(17) 0.0005(16)
N3 0.040(2) 0.029(2) 0.034(2) 0.0014(16) -0.0014(18) -0.0042(17)
N4 0.048(2) 0.036(2) 0.028(2) 0.0010(16) -0.0074(19) -0.0034(18)
C1 0.041(3) 0.035(3) 0.040(3) 0.001(2) 0.006(2) -0.004(2)
C2 0.056(3) 0.042(3) 0.044(3) -0.003(2) 0.015(3) -0.005(2)
C3 0.066(4) 0.039(3) 0.030(3) -0.004(2) 0.008(3) 0.007(3)
C4 0.057(3) 0.027(2) 0.027(3) -0.0023(19) -0.008(2) 0.007(2)
C5 0.033(3) 0.028(2) 0.034(3) 0.0000(19) -0.006(2) 0.002(2)
C6 0.029(3) 0.028(2) 0.033(3) -0.0032(19) -0.006(2) 0.0021(19)
C7 0.035(3) 0.031(2) 0.050(3) -0.005(2) -0.011(2) 0.001(2)
C8 0.038(3) 0.036(3) 0.073(4) -0.004(3) -0.016(3) -0.002(2)
C9 0.031(3) 0.047(3) 0.071(4) -0.001(3) 0.005(3) -0.003(2)
C10 0.034(3) 0.040(3) 0.051(3) 0.001(2) 0.004(2) 0.002(2)
C11 0.058(3) 0.046(3) 0.034(3) -0.006(2) -0.013(3) 0.009(3)
C12 0.054(3) 0.043(3) 0.052(4) -0.018(2) -0.030(3) 0.007(3)
C13 0.063(4) 0.043(3) 0.045(3) 0.005(2) -0.013(3) -0.012(3)
C14 0.063(4) 0.071(4) 0.086(5) 0.025(4) -0.030(4) -0.036(3)
C15 0.033(3) 0.069(4) 0.125(6) 0.051(4) -0.010(4) -0.019(3)
C16 0.037(3) 0.038(3) 0.085(4) 0.029(3) 0.018(3) 0.005(2)
C17 0.036(3) 0.032(2) 0.038(3) 0.012(2) 0.007(2) 0.004(2)
C18 0.055(3) 0.028(2) 0.032(3) 0.006(2) 0.009(2) 0.012(2)
C19 0.102(5) 0.039(3) 0.035(4) 0.015(2) 0.024(3) 0.027(3)
C20 0.166(7) 0.046(4) 0.029(4) 0.001(3) 0.013(4) 0.042(4)
C21 0.136(6) 0.052(4) 0.040(4) 0.000(3) -0.035(4) 0.014(4)
C22 0.076(4) 0.050(3) 0.035(3) 0.010(2) -0.021(3) -0.004(3)
C23 0.062(4) 0.070(4) 0.123(7) 0.042(4) 0.054(4) 0.020(3)
C24 0.127(7) 0.060(4) 0.075(5) 0.032(3) 0.071(5) 0.040(4)

loop_
_atom_type_symbol
_atom_type_description
_atom_type_scat_dispersion_real
_atom_type_scat_dispersion_imag
_atom_type_scat_source
C C 0.0033 0.0016 'International Tables Vol C Tables 4.2.6.8 and 6.1.1.4'
H H 0.0000 0.0000 'International Tables Vol C Tables 4.2.6.8 and 6.1.1.4'
N N 0.0061 0.0033 'International Tables Vol C Tables 4.2.6.8 and 6.1.1.4'
O O 0.0106 0.0060 'International Tables Vol C Tables 4.2.6.8 and 6.1.1.4'
V V 0.3005 0.5294 'International Tables Vol C Tables 4.2.6.8 and 6.1.1.4'
Se Se -0.0929 2.2259 'International Tables Vol C Tables 4.2.6.8 and 6.1.1.4'

loop_
_geom_angle_atom_site_label_1
_geom_angle_atom_site_label_2
_geom_angle_atom_site_label_3
_geom_angle
_geom_angle_site_symmetry_1
_geom_angle_site_symmetry_3
_geom_angle_publ_flag
O4 V1 O2 107.34(14) . . ?
O4 V1 O3 101.34(12) . . ?
O2 V1 O3 99.09(12) . . ?
O4 V1 N2 89.41(12) . . ?
O2 V1 N2 97.81(13) . . ?
O3 V1 N2 156.21(13) . . ?
O4 V1 N1 95.48(13) . . ?
O2 V1 N1 155.91(12) . . ?
O3 V1 N1 83.51(12) . . ?
N2 V1 N1 74.30(13) . . ?
O4 V1 O1 170.07(12) . . ?
O2 V1 O1 78.95(11) . . ?
O3 V1 O1 84.91(10) . . ?
N2 V1 O1 82.01(10) . . ?
N1 V1 O1 77.43(10) . . ?
O6 V2 O1 107.10(15) . . ?
O6 V2 O5 101.12(14) . . ?
O1 V2 O5 103.09(13) . . ?
O6 V2 N3 94.08(14) . . ?
O1 V2 N3 91.87(13) . . ?
O5 V2 N3 154.31(14) . . ?
O6 V2 N4 100.25(14) . . ?
O1 V2 N4 149.76(13) . . ?
O5 V2 N4 83.66(13) . . ?
N3 V2 N4 73.27(13) . . ?
O6 V2 O2 171.41(14) . . ?
O1 V2 O2 76.45(11) . . ?
O5 V2 O2 85.41(11) . . ?
N3 V2 O2 77.86(10) . . ?
N4 V2 O2 74.75(10) . . ?
O7 Se1 O5 103.00(13) . . ?
O7 Se1 O3 103.15(14) . . ?
O5 Se1 O3 99.88(12) . . ?
V2 O1 V1 101.62(12) . . ?
V1 O2 V2 98.03(12) . . ?
Se1 O3 V1 116.35(15) . . ?
Se1 O5 V2 125.18(14) . . ?
C1 N1 C5 117.4(4) . . ?
C1 N1 V1 127.3(3) . . ?
C5 N1 V1 114.9(3) . . ?
C10 N2 C6 119.3(3) . . ?
C10 N2 V1 123.7(3) . . ?
C6 N2 V1 116.1(3) . . ?
C13 N3 C17 118.5(4) . . ?
C13 N3 V2 122.8(3) . . ?
C17 N3 V2 118.6(3) . . ?
C22 N4 C18 116.9(4) . . ?
C22 N4 V2 127.9(3) . . ?
C18 N4 V2 115.1(3) . . ?
N1 C1 C2 123.5(4) . . ?
N1 C1 H1 118.2 . . ?
C2 C1 H1 118.2 . . ?
C3 C2 C1 119.3(4) . . ?
C3 C2 H2 120.3 . . ?
C1 C2 H2 120.3 . . ?
C2 C3 C4 119.2(4) . . ?
C2 C3 H3 120.4 . . ?
C4 C3 H3 120.4 . . ?
C5 C4 C3 117.7(4) . . ?
C5 C4 C11 117.6(4) . . ?
C3 C4 C11 124.7(4) . . ?
N1 C5 C4 122.9(4) . . ?
N1 C5 C6 115.7(4) . . ?
C4 C5 C6 121.4(4) . . ?
N2 C6 C7 122.5(4) . . ?
N2 C6 C5 118.0(3) . . ?
C7 C6 C5 119.4(4) . . ?
C8 C7 C6 116.0(4) . . ?
C8 C7 C12 126.3(4) . . ?
C6 C7 C12 117.7(4) . . ?
C9 C8 C7 121.1(4) . . ?
C9 C8 H8 119.4 . . ?
C7 C8 H8 119.4 . . ?
C8 C9 C10 119.5(5) . . ?
C8 C9 H9 120.2 . . ?
C10 C9 H9 120.2 . . ?
N2 C10 C9 121.5(4) . . ?
N2 C10 H10 119.2 . . ?
C9 C10 H10 119.2 . . ?
C12 C11 C4 121.6(4) . . ?
C12 C11 H11 119.2 . . ?
C4 C11 H11 119.2 . . ?
C11 C12 C7 122.2(4) . . ?
C11 C12 H12 118.9 . . ?
C7 C12 H12 118.9 . . ?
N3 C13 C14 121.6(5) . . ?
N3 C13 H13 119.2 . . ?
C14 C13 H13 119.2 . . ?
C15 C14 C13 120.9(5) . . ?
C15 C14 H14 119.6 . . ?
C13 C14 H14 119.6 . . ?
C14 C15 C16 119.4(5) . . ?
C14 C15 H15 120.3 . . ?
C16 C15 H15 120.3 . . ?
C17 C16 C15 116.3(5) . . ?
C17 C16 C23 117.9(5) . . ?
C15 C16 C23 125.7(6) . . ?
N3 C17 C16 123.3(4) . . ?
N3 C17 C18 116.5(4) . . ?
C16 C17 C18 120.2(5) . . ?
N4 C18 C19 124.0(5) . . ?
N4 C18 C17 115.8(4) . . ?
C19 C18 C17 120.2(5) . . ?
C18 C19 C20 116.7(6) . . ?
C18 C19 C24 117.9(5) . . ?
C20 C19 C24 125.3(6) . . ?
C21 C20 C19 119.0(5) . . ?
C21 C20 H20 120.5 . . ?
C19 C20 H20 120.5 . . ?
C20 C21 C22 120.4(5) . . ?
C20 C21 H21 119.8 . . ?
C22 C21 H21 119.8 . . ?
N4 C22 C21 123.0(5) . . ?
N4 C22 H22 118.5 . . ?
C21 C22 H22 118.5 . . ?
C24 C23 C16 121.9(6) . . ?
C24 C23 H23 119.1 . . ?
C16 C23 H23 119.1 . . ?
C23 C24 C19 121.9(6) . . ?
C23 C24 H24 119.1 . . ?
C19 C24 H24 119.1 . . ?

loop_
_geom_bond_atom_site_label_1
_geom_bond_atom_site_label_2
_geom_bond_distance
_geom_bond_site_symmetry_2
_geom_bond_publ_flag
V1 O4 1.616(3) . ?
V1 O2 1.660(3) . ?
V1 O3 1.914(3) . ?
V1 N2 2.166(3) . ?
V1 N1 2.227(3) . ?
V1 O1 2.351(3) . ?
V2 O6 1.605(3) . ?
V2 O1 1.653(3) . ?
V2 O5 1.911(3) . ?
V2 N3 2.145(3) . ?
V2 N4 2.254(4) . ?
V2 O2 2.437(3) . ?
Se1 O7 1.614(3) . ?
Se1 O5 1.735(3) . ?
Se1 O3 1.738(2) . ?
N1 C1 1.316(5) . ?
N1 C5 1.365(4) . ?
N2 C10 1.332(5) . ?
N2 C6 1.357(5) . ?
N3 C13 1.339(5) . ?
N3 C17 1.352(5) . ?
N4 C22 1.330(5) . ?
N4 C18 1.358(5) . ?
C1 C2 1.395(6) . ?
C1 H1 0.9300 . ?
C2 C3 1.366(6) . ?
C2 H2 0.9300 . ?
C3 C4 1.399(6) . ?
C3 H3 0.9300 . ?
C4 C5 1.399(6) . ?
C4 C11 1.439(6) . ?
C5 C6 1.424(6) . ?
C6 C7 1.422(5) . ?
C7 C8 1.407(6) . ?
C7 C12 1.434(6) . ?
C8 C9 1.352(7) . ?
C8 H8 0.9300 . ?
C9 C10 1.408(6) . ?
C9 H9 0.9300 . ?
C10 H10 0.9300 . ?
C11 C12 1.335(7) . ?
C11 H11 0.9300 . ?
C12 H12 0.9300 . ?
C13 C14 1.372(7) . ?
C13 H13 0.9300 . ?
C14 C15 1.361(8) . ?
C14 H14 0.9300 . ?
C15 C16 1.412(8) . ?
C15 H15 0.9300 . ?
C16 C17 1.402(6) . ?
C16 C23 1.432(8) . ?
C17 C18 1.432(6) . ?
C18 C19 1.397(6) . ?
C19 C20 1.412(8) . ?
C19 C24 1.435(8) . ?
C20 C21 1.357(8) . ?
C20 H20 0.9300 . ?
C21 C22 1.383(8) . ?
C21 H21 0.9300 . ?
C22 H22 0.9300 . ?
C23 C24 1.327(8) . ?
C23 H23 0.9300 . ?
C24 H24 0.9300 . ?
